data_2200668
loop_
_publ_author_name
'Coles, Simon J.'
'Hursthouse, Michael B.'

_publ_section_title
(2<i>S</i>)-1-(4-Bromophenyl)-2-hydroxy-2-[(2<i>S</i>,5<i>R</i>)-5-(1-hydroxy-1-methylethyl)-tetrahydrofuran-2-yl]ethanone
_journal_issue 11
_journal_name_full 'Acta Crystallographica Section E'
_journal_page_first o1061
_journal_page_last o1062
_journal_paper_doi 10.1107/S1600536801017020
_journal_volume 57
_journal_year 2001
_chemical_formula_iupac 'C15 H19 Br O4'
_chemical_formula_moiety 'C15 H19 Br O4'
_chemical_formula_sum 'C15 H19 Br O4'
_chemical_formula_weight 343.21
_space_group_IT_number 19
_symmetry_cell_setting orthorhombic
_symmetry_space_group_name_Hall 'P 2ac 2ab'
_symmetry_space_group_name_H-M 'P 21 21 21'
_audit_creation_method 'WinGX routine CIF_UPDATE'
_cell_angle_alpha 90
_cell_angle_beta 90
_cell_angle_gamma 90
_cell_formula_units_Z 4
_cell_length_a 7.7184(15)
_cell_length_b 7.8674(16)
_cell_length_c 25.374(5)
_cell_measurement_reflns_used 1626
_cell_measurement_temperature 120(2)
_cell_measurement_theta_max 27.48
_cell_measurement_theta_min 2.91
_cell_volume 1540.8(5)
_computing_cell_refinement 'DENZO and COLLECT'
_computing_data_collection 'DENZO (Otwinowski & Minor, 1997) and COLLECT (Hooft, 1998)'
_computing_data_reduction 'DENZO and COLLECT'
_computing_molecular_graphics 'PLATON (Spek, 1990)'
_computing_structure_refinement 'SHELXL97 (Sheldrick, 1997b)'
_computing_structure_solution 'SHELXS97 (Sheldrick, 1997a)'
_diffrn_measured_fraction_theta_full .691
_diffrn_measured_fraction_theta_max .691
_diffrn_measurement_device_type 'Nonius KappaCCD'
_diffrn_measurement_method '\f and \w'
_diffrn_radiation_type MoK\a
_diffrn_radiation_wavelength .71073
_diffrn_reflns_av_R_equivalents .0566
_diffrn_reflns_limit_h_max 9
_diffrn_reflns_limit_h_min -8
_diffrn_reflns_limit_k_max 10
_diffrn_reflns_limit_k_min -9
_diffrn_reflns_limit_l_max 32
_diffrn_reflns_limit_l_min -32
_diffrn_reflns_number 2895
_diffrn_reflns_theta_full 27.37
_diffrn_reflns_theta_max 27.37
_diffrn_reflns_theta_min 3.05
_exptl_absorpt_coefficient_mu 2.678
_exptl_absorpt_correction_T_max .8778
_exptl_absorpt_correction_T_min .5005
_exptl_absorpt_correction_type multi-scan
_exptl_absorpt_process_details '(Blessing, 1997)'
_exptl_crystal_colour colourless
_exptl_crystal_density_diffrn 1.48
_exptl_crystal_density_method 'not measured'
_exptl_crystal_description plate
_exptl_crystal_F_000 704
_exptl_crystal_size_max .3
_exptl_crystal_size_mid .2
_exptl_crystal_size_min .05
_refine_diff_density_max .504
_refine_diff_density_min -.395
_refine_ls_abs_structure_details 'Flack (1983)'
_refine_ls_abs_structure_Flack .00(3)
_refine_ls_extinction_coef .013(3)
_refine_ls_extinction_method SHELXL
_refine_ls_goodness_of_fit_ref 1.041
_refine_ls_hydrogen_treatment constr
_refine_ls_matrix_type full
_refine_ls_number_parameters 186
_refine_ls_number_reflns 1851
_refine_ls_number_restraints 0
_refine_ls_restrained_S_all 1.041
_refine_ls_R_factor_gt .0691
_refine_ls_shift/su_max .015
_refine_ls_structure_factor_coef Fsqd
_refine_ls_weighting_details 'calc w = 1/[\s^2^(Fo^2^)+(0.0957P)^2^+0.1591P] where P = (Fo^2^+2Fc^2^)/3'
_refine_ls_weighting_scheme calc
_refine_ls_wR_factor_ref .1931
_reflns_number_gt 1051
_reflns_number_total 1851
_reflns_threshold_expression I>2\s(I)
_cod_data_source_file cv6067.cif
_cod_data_source_block I
_cod_depositor_comments
;
The following automatic conversions were performed:
'_symmetry_cell_setting' value 'Orthorhombic' changed to 'orthorhombic'
according to '/home/saulius/struct/CIF-dictionaries/cif_core.dic'
dictionary named 'cif_core.dic' version 2.4.1 from 2010-06-29.

Automatic conversion script
Id: cif_fix_enum 1527 2010-12-29 10:47:43Z saulius 

The following automatic conversions were performed:

'_symmetry_cell_setting' value 'Orthorhombic' changed to
'orthorhombic' according to
/home/saulius/struct/CIF-dictionaries/cif_core.dic dictionary named
'cif_core.dic' version 2.4.1 from 2010-06-29.

Automatic conversion script
Id: cif_fix_values 1715 2011-07-08 13:25:40Z adriana 
;
_cod_database_code 2200668
_cod_database_fobs_code 2200668

loop_
_symmetry_equiv_pos_as_xyz
'x, y, z'
'-x+1/2, -y, z+1/2'
'-x, y+1/2, -z+1/2'
'x+1/2, -y+1/2, -z'

loop_
_atom_site_label
_atom_site_fract_x
_atom_site_fract_y
_atom_site_fract_z
_atom_site_U_iso_or_equiv
_atom_site_adp_type
_atom_site_calc_flag
_atom_site_refinement_flags
_atom_site_occupancy
_atom_site_disorder_assembly
_atom_site_disorder_group
_atom_site_type_symbol
C1 .7695(14) -.4045(14) 1.1468(4) .061(3) Uani d . 1 . . C
C2 .7418(18) -.4426(16) 1.0884(4) .087(4) Uani d . 1 . . C
H2A .7067 -.5615 1.0841 .13 Uiso calc R 1 . . H
H2B .8499 -.4226 1.0691 .13 Uiso calc R 1 . . H
H2C .6509 -.3681 1.0744 .13 Uiso calc R 1 . . H
C3 .9086(14) -.5162(15) 1.1697(5) .083(3) Uani d . 1 . . C
H3A .9014 -.5136 1.2083 .124 Uiso calc R 1 . . H
H3B 1.0225 -.4746 1.1585 .124 Uiso calc R 1 . . H
H3C .8925 -.6331 1.1573 .124 Uiso calc R 1 . . H
C4 .8149(13) -.2198(11) 1.1547(4) .055(3) Uani d . 1 . . C
H4 .9158 -.1895 1.1318 .066 Uiso calc R 1 . . H
C5 .8502(16) -.1647(11) 1.2099(4) .060(3) Uani d . 1 . . C
H5A .9752 -.1728 1.2183 .072 Uiso calc R 1 . . H
H5B .7839 -.234 1.2355 .072 Uiso calc R 1 . . H
C6 .7889(14) .0200(15) 1.2100(4) .074(3) Uani d . 1 . . C
H6A .7495 .0542 1.2456 .089 Uiso calc R 1 . . H
H6B .8829 .0972 1.1987 .089 Uiso calc R 1 . . H
C7 .6404(12) .0230(11) 1.1713(4) .053(2) Uani d . 1 . . C
H7 .647 .1286 1.1495 .064 Uiso calc R 1 . . H
C8 .4614(14) .0091(16) 1.1961(3) .063(3) Uani d . 1 . . C
H8 .4312 .1211 1.2123 .076 Uiso calc R 1 . . H
C9 .3271(13) -.0327(14) 1.1548(4) .060(3) Uani d . 1 . . C
C10 .2766(13) .0988(14) 1.1159(4) .056(3) Uani d . 1 . . C
C11 .1841(14) .0536(16) 1.0713(5) .074(3) Uani d . 1 . . C
H11 .1525 -.0622 1.0668 .089 Uiso calc R 1 . . H
C12 .1367(16) .1671(19) 1.0337(4) .084(4) Uani d . 1 . . C
H12 .0679 .1327 1.0045 .101 Uiso calc R 1 . . H
C13 .1900(14) .3321(18) 1.0387(4) .073(3) Uani d . 1 . . C
C14 .2785(14) .3849(14) 1.0825(4) .066(3) Uani d . 1 . . C
H14 .3114 .5007 1.0861 .079 Uiso calc R 1 . . H
C15 .3194(15) .2699(13) 1.1213(4) .063(3) Uani d . 1 . . C
H15 .3776 .3075 1.1521 .076 Uiso calc R 1 . . H
O1 .6096(8) -.4402(8) 1.1742(2) .0582(18) Uani d . 1 . . O
H1 .547 -.5032 1.1554 .087 Uiso calc R 1 . . H
O2 .6638(9) -.1220(7) 1.1384(2) .0539(17) Uani d . 1 . . O
O3 .4575(11) -.1164(9) 1.2358(3) .070(2) Uani d . 1 . . O
H3 .4241 -.0727 1.2642 .105 Uiso calc R 1 . . H
O4 .2737(11) -.1769(11) 1.1503(3) .092(3) Uani d . 1 . . O
Br1 .14740(19) .4869(2) .98345(5) .1088(8) Uani d . 1 . . Br

loop_
_atom_site_aniso_label
_atom_site_aniso_U_11
_atom_site_aniso_U_22
_atom_site_aniso_U_33
_atom_site_aniso_U_12
_atom_site_aniso_U_13
_atom_site_aniso_U_23
C1 .062(7) .066(7) .055(6) -.004(6) .016(5) .009(5)
C2 .110(10) .086(8) .065(7) -.005(8) .008(7) -.009(6)
C3 .074(8) .057(7) .117(9) .009(8) -.008(7) .006(7)
C4 .039(6) .052(6) .074(6) .002(6) .005(5) .014(5)
C5 .052(7) .048(6) .079(7) .000(7) -.018(6) .011(5)
C6 .076(7) .059(7) .088(7) -.018(8) -.035(6) -.003(7)
C7 .054(6) .037(5) .068(5) -.003(7) .001(5) .003(5)
C8 .075(7) .063(7) .051(5) .001(8) .000(5) .002(6)
C9 .048(6) .058(7) .075(7) -.001(8) .019(5) .001(5)
C10 .047(6) .069(7) .052(6) -.021(6) -.002(5) -.012(5)
C11 .055(7) .092(8) .075(7) -.015(8) .006(5) -.014(7)
C12 .058(8) .134(12) .059(7) -.028(9) -.002(6) .005(8)
C13 .044(6) .115(10) .060(7) .019(8) -.005(5) .016(7)
C14 .056(7) .067(6) .075(7) .013(7) .002(6) .004(6)
C15 .059(8) .070(7) .060(6) -.001(7) -.005(5) .002(5)
O1 .063(4) .047(4) .064(4) -.027(4) .007(3) -.010(3)
O2 .043(4) .058(4) .060(4) .008(4) -.003(3) -.001(3)
O3 .096(6) .053(4) .060(4) .020(5) .018(4) .003(4)
O4 .078(6) .070(5) .127(7) -.031(5) -.017(5) .005(5)
Br1 .0795(9) .1593(15) .0877(10) .0123(13) -.0108(7) .0427(9)

loop_
_atom_type_symbol
_atom_type_description
_atom_type_scat_dispersion_real
_atom_type_scat_dispersion_imag
_atom_type_scat_source
C C .0033 .0016 'International Tables Vol C Tables 4.2.6.8 and 6.1.1.4'
H H 0 0 'International Tables Vol C Tables 4.2.6.8 and 6.1.1.4'
O O .0106 .006 'International Tables Vol C Tables 4.2.6.8 and 6.1.1.4'
Br Br -.2901 2.4595 'International Tables Vol C Tables 4.2.6.8 and 6.1.1.4'

loop_
_geom_angle_atom_site_label_1
_geom_angle_atom_site_label_2
_geom_angle_atom_site_label_3
_geom_angle
O1 C1 C3 108.1(8)
O1 C1 C4 108.8(8)
C3 C1 C4 110.2(9)
O1 C1 C2 108.0(9)
C3 C1 C2 111.1(10)
C4 C1 C2 110.5(9)
C1 C2 H2A 109.5
C1 C2 H2B 109.5
H2A C2 H2B 109.5
C1 C2 H2C 109.5
H2A C2 H2C 109.5
H2B C2 H2C 109.5
C1 C3 H3A 109.5
C1 C3 H3B 109.5
H3A C3 H3B 109.5
C1 C3 H3C 109.5
H3A C3 H3C 109.5
H3B C3 H3C 109.5
O2 C4 C5 105.0(7)
O2 C4 C1 106.6(8)
C5 C4 C1 116.6(8)
O2 C4 H4 109.5
C5 C4 H4 109.5
C1 C4 H4 109.5
C4 C5 C6 102.8(8)
C4 C5 H5A 111.2
C6 C5 H5A 111.2
C4 C5 H5B 111.2
C6 C5 H5B 111.2
H5A C5 H5B 109.1
C7 C6 C5 104.4(8)
C7 C6 H6A 110.9
C5 C6 H6A 110.9
C7 C6 H6B 110.9
C5 C6 H6B 110.9
H6A C6 H6B 108.9
O2 C7 C6 105.8(8)
O2 C7 C8 107.4(8)
C6 C7 C8 114.8(8)
O2 C7 H7 109.6
C6 C7 H7 109.6
C8 C7 H7 109.6
O3 C8 C9 109.2(9)
O3 C8 C7 111.4(9)
C9 C8 C7 110.7(7)
O3 C8 H8 108.5
C9 C8 H8 108.5
C7 C8 H8 108.5
O4 C9 C10 120.0(10)
O4 C9 C8 120.2(10)
C10 C9 C8 119.3(9)
C11 C10 C15 116.8(11)
C11 C10 C9 120.0(10)
C15 C10 C9 123.2(9)
C12 C11 C10 123.0(11)
C12 C11 H11 118.5
C10 C11 H11 118.5
C11 C12 C13 118.5(11)
C11 C12 H12 120.7
C13 C12 H12 120.7
C12 C13 C14 120.9(11)
C12 C13 Br1 119.4(9)
C14 C13 Br1 119.6(10)
C13 C14 C15 119.8(11)
C13 C14 H14 120.1
C15 C14 H14 120.1
C14 C15 C10 120.8(10)
C14 C15 H15 119.6
C10 C15 H15 119.6
C1 O1 H1 109.5
C7 O2 C4 111.0(7)
C8 O3 H3 109.5

loop_
_geom_bond_atom_site_label_1
_geom_bond_atom_site_label_2
_geom_bond_site_symmetry_2
_geom_bond_distance
_geom_bond_publ_flag
C1 O1 . 1.444(12) ?
C1 C3 . 1.504(15) ?
C1 C4 . 1.508(13) ?
C1 C2 . 1.528(15) ?
C2 H2A . .98 ?
C2 H2B . .98 ?
C2 H2C . .98 ?
C3 H3A . .98 ?
C3 H3B . .98 ?
C3 H3C . .98 ?
C4 O2 . 1.457(11) ?
C4 C5 . 1.491(13) ?
C4 H4 . 1 ?
C5 C6 . 1.528(15) ?
C5 H5A . .99 ?
C5 H5B . .99 ?
C6 C7 . 1.511(13) ?
C6 H6A . .99 ?
C6 H6B . .99 ?
C7 O2 . 1.425(11) ?
C7 C8 . 1.522(13) ?
C7 H7 . 1 ?
C8 O3 . 1.411(12) ?
C8 C9 . 1.509(15) ?
C8 H8 . 1 ?
C9 O4 . 1.213(12) ?
C9 C10 . 1.483(14) ?
C10 C11 . 1.385(14) ?
C10 C15 . 1.392(13) ?
C11 C12 . 1.358(15) ?
C11 H11 . .95 ?
C12 C13 . 1.367(16) ?
C12 H12 . .95 ?
C13 C14 . 1.370(15) ?
C13 Br1 . 1.885(11) ?
C14 C15 . 1.373(14) ?
C14 H14 . .95 ?
C15 H15 . .95 ?
O1 H1 . .84 ?
O3 H3 . .84 ?

loop_
_geom_hbond_atom_site_label_D
_geom_hbond_atom_site_label_H
_geom_hbond_atom_site_label_A
_geom_hbond_site_symmetry_A
_geom_hbond_distance_DH
_geom_hbond_distance_HA
_geom_hbond_distance_DA
_geom_hbond_angle_DHA
O3 H3 O1 3_657 .84 1.90 2.722(9) 167.2
C8 H8 O3 3_657 1.00 2.60 3.475(8) 146.4

loop_
_cod_related_entry_id
_cod_related_entry_database
_cod_related_entry_code
1 ChemSpider 9648189
